data_4507410
loop_
_publ_author_name
'Lipstman, Sophia'
'Goldberg, Israel'

_publ_section_title
;
 Supramolecular Crystal Chemistry with Porphyrin Tinkertoys.
 Hydrogen-Bonding and Coordination Networks with the &#x201C;Chair&#x201D;
 and &#x201C;Table&#x201D; Conformers of Tetra(3-carboxyphenyl)porphyrin
;
_journal_issue 2
_journal_name_full 'Crystal Growth &amp; Design'
_journal_page_first 942
_journal_paper_doi 10.1021/cg301728r
_journal_volume 13
_journal_year 2013
_chemical_formula_moiety 'C48 H24 Cd3 Cl2 N4 O9'
_chemical_formula_sum 'C48 H24 Cd3 Cl2 N4 O9'
_chemical_formula_weight 1208.81
_chemical_name_systematic
; 
 ? 
;
_space_group_IT_number 11
_symmetry_cell_setting monoclinic
_symmetry_space_group_name_Hall '-P 2yb'
_symmetry_space_group_name_H-M 'P 1 21/m 1'
_atom_sites_solution_hydrogens geom
_atom_sites_solution_primary direct
_atom_sites_solution_secondary difmap
_audit_creation_method SHELXL-97
_cell_angle_alpha 90.000(8)
_cell_angle_beta 104.298(6)
_cell_angle_gamma 90.000(3)
_cell_formula_units_Z 2
_cell_length_a 12.4017(6)
_cell_length_b 15.5770(13)
_cell_length_c 20.0534(17)
_cell_measurement_reflns_used 6836
_cell_measurement_temperature 110(2)
_cell_measurement_theta_max 25.00
_cell_measurement_theta_min 1.60
_cell_volume 3753.9(5)
_computing_cell_refinement Denzo
_computing_data_collection 'Collect, Nonius B.V,'
_computing_data_reduction 'Denzo & Scalepack'
_computing_structure_refinement 'SHELXL-97 (Sheldrick, 2008)'
_computing_structure_solution SIR-97
_diffrn_ambient_temperature 110(2)
_diffrn_detector_area_resol_mean 12.8
_diffrn_measured_fraction_theta_full 0.994
_diffrn_measured_fraction_theta_max 0.994
_diffrn_measurement_device_type 'Nonius KappaCCD'
_diffrn_measurement_method '0.5 deg. \f and \w scans'
_diffrn_radiation_monochromator graphite
_diffrn_radiation_source 'fine-focus sealed tube'
_diffrn_radiation_type MoK\a
_diffrn_radiation_wavelength 0.71073
_diffrn_reflns_av_R_equivalents 0.0986
_diffrn_reflns_av_sigmaI/netI 0.1221
_diffrn_reflns_limit_h_max 0
_diffrn_reflns_limit_h_min -14
_diffrn_reflns_limit_k_max 18
_diffrn_reflns_limit_k_min -18
_diffrn_reflns_limit_l_max 23
_diffrn_reflns_limit_l_min -23
_diffrn_reflns_number 13006
_diffrn_reflns_theta_full 25.00
_diffrn_reflns_theta_max 25.00
_diffrn_reflns_theta_min 1.68
_diffrn_standards_number 0
_exptl_absorpt_coefficient_mu 0.950
_exptl_absorpt_correction_T_max 0.9279
_exptl_absorpt_correction_T_min 0.8706
_exptl_absorpt_correction_type multi-scan
_exptl_absorpt_process_details 'Blessing, 1995'
_exptl_crystal_colour red
_exptl_crystal_density_diffrn 1.069
_exptl_crystal_density_method 'not measured'
_exptl_crystal_description prism
_exptl_crystal_F_000 1180
_exptl_crystal_size_max 0.15
_exptl_crystal_size_mid 0.12
_exptl_crystal_size_min 0.08
_platon_squeeze_details
;
;
_refine_diff_density_max 1.805
_refine_diff_density_min -0.877
_refine_diff_density_rms 0.220
_refine_ls_extinction_method none
_refine_ls_goodness_of_fit_ref 1.015
_refine_ls_hydrogen_treatment constr
_refine_ls_matrix_type full
_refine_ls_number_parameters 147
_refine_ls_number_reflns 6836
_refine_ls_number_restraints 0
_refine_ls_restrained_S_all 1.015
_refine_ls_R_factor_all 0.1960
_refine_ls_R_factor_gt 0.1215
_refine_ls_shift/su_max 0.018
_refine_ls_shift/su_mean 0.005
_refine_ls_structure_factor_coef Fsqd
_refine_ls_weighting_details 'calc w=1/[\s^2^(Fo^2^)+(0.1901P)^2^+0.0000P] where P=(Fo^2^+2Fc^2^)/3'
_refine_ls_weighting_scheme calc
_refine_ls_wR_factor_gt 0.3100
_refine_ls_wR_factor_ref 0.3419
_reflns_number_gt 3101
_reflns_number_total 6836
_reflns_threshold_expression >2sigma(I)
_cod_data_source_file cg301728r_si_001.cif
_cod_data_source_block 8
_cod_original_sg_symbol_H-M 'P 21/m'
_cod_database_code 4507410

loop_
_symmetry_equiv_pos_as_xyz
'x, y, z'
'-x, y+1/2, -z'
'-x, -y, -z'
'x, -y-1/2, z'

loop_
_atom_site_label
_atom_site_type_symbol
_atom_site_fract_x
_atom_site_fract_y
_atom_site_fract_z
_atom_site_U_iso_or_equiv
_atom_site_adp_type
_atom_site_occupancy
_atom_site_symmetry_multiplicity
_atom_site_calc_flag
_atom_site_refinement_flags
Cd1 Cd 0.71413(12) 0.2500 0.44488(7) 0.0545(5) Uani 1 2 d S
Cd2 Cd 1.02246(9) -0.00156(6) 0.91551(5) 0.0603(4) Uani 1 1 d .
Cl1 Cl 0.9466(4) 0.1073(2) 0.98561(18) 0.0786(12) Uani 1 1 d .
C1 C 0.5751(12) 0.2052(10) 0.2242(8) 0.081(5) Uiso 1 1 d .
H1 H 0.5508 0.1687 0.1854 0.097 Uiso 1 1 calc R
C2 C 0.6185(9) 0.1793(8) 0.2935(6) 0.045(3) Uiso 1 1 d .
C3 C 0.6349(11) 0.0976(9) 0.3194(7) 0.060(4) Uiso 1 1 d .
C4 C 0.6545(9) 0.0669(7) 0.3863(5) 0.037(3) Uiso 1 1 d .
C5 C 0.6868(10) -0.0198(9) 0.4132(6) 0.051(3) Uiso 1 1 d .
H5 H 0.6998 -0.0682 0.3874 0.062 Uiso 1 1 calc R
C6 C 0.6938(10) -0.0174(8) 0.4746(6) 0.050(3) Uiso 1 1 d .
H6 H 0.7104 -0.0669 0.5030 0.060 Uiso 1 1 calc R
C7 C 0.6751(10) 0.0653(9) 0.5017(6) 0.054(3) Uiso 1 1 d .
C8 C 0.6754(8) 0.0919(7) 0.5650(5) 0.031(2) Uiso 1 1 d .
C9 C 0.6682(9) 0.1799(8) 0.5864(6) 0.043(3) Uiso 1 1 d .
C10 C 0.6473(9) 0.2052(8) 0.6501(6) 0.049(3) Uiso 1 1 d .
H10 H 0.6357 0.1686 0.6855 0.059 Uiso 1 1 calc R
N11 N 0.6374(12) 0.2500 0.3334(7) 0.054(4) Uiso 1 2 d S
N12 N 0.6542(7) 0.1156(6) 0.4393(5) 0.044(2) Uiso 1 1 d .
N13 N 0.6787(9) 0.2500 0.5491(5) 0.024(3) Uiso 1 2 d S
C14 C 0.6260(10) 0.0265(8) 0.2606(6) 0.048(3) Uiso 1 1 d .
C15 C 0.7006(10) 0.0336(8) 0.2191(6) 0.054(3) Uiso 1 1 d .
H15 H 0.7466 0.0830 0.2228 0.064 Uiso 1 1 calc R
C16 C 0.7085(12) -0.0293(10) 0.1734(8) 0.069(4) Uiso 1 1 d .
C17 C 0.6345(13) -0.0998(11) 0.1679(8) 0.084(5) Uiso 1 1 d .
H17 H 0.6346 -0.1420 0.1337 0.101 Uiso 1 1 calc R
C18 C 0.5714(13) -0.1088(12) 0.2046(8) 0.083(5) Uiso 1 1 d .
H18 H 0.5319 -0.1614 0.2020 0.100 Uiso 1 1 calc R
C19 C 0.5515(13) -0.0415(10) 0.2542(8) 0.076(4) Uiso 1 1 d .
H19 H 0.4946 -0.0451 0.2783 0.092 Uiso 1 1 calc R
C20 C 0.7935(12) -0.0181(9) 0.1324(7) 0.061(4) Uiso 1 1 d .
O21 O 0.8157(8) -0.0781(7) 0.0989(5) 0.079(3) Uiso 1 1 d .
O22 O 0.8516(8) 0.0521(7) 0.1391(5) 0.075(3) Uiso 1 1 d .
C23 C 0.6830(9) 0.0319(8) 0.6174(6) 0.042(3) Uiso 1 1 d .
C24 C 0.7613(10) 0.0353(9) 0.6805(6) 0.055(3) Uiso 1 1 d .
H24 H 0.8101 0.0832 0.6877 0.066 Uiso 1 1 calc R
C25 C 0.7757(11) -0.0218(8) 0.7325(6) 0.053(3) Uiso 1 1 d .
C26 C 0.7042(11) -0.0993(9) 0.7234(7) 0.061(4) Uiso 1 1 d .
H26 H 0.7149 -0.1410 0.7589 0.074 Uiso 1 1 calc R
C27 C 0.6214(11) -0.1113(9) 0.6630(7) 0.062(4) Uiso 1 1 d .
H27 H 0.5729 -0.1595 0.6561 0.074 Uiso 1 1 calc R
C28 C 0.6147(9) -0.0448(7) 0.6112(6) 0.039(3) Uiso 1 1 d .
H28 H 0.5601 -0.0524 0.5690 0.047 Uiso 1 1 calc R
C29 C 0.8619(12) -0.0116(9) 0.7993(7) 0.061(4) Uiso 1 1 d .
O30 O 0.8728(8) -0.0765(7) 0.8441(5) 0.073(3) Uiso 1 1 d .
O31 O 0.9239(7) 0.0510(6) 0.8068(4) 0.063(2) Uiso 1 1 d .
O32 O 0.9076(10) 0.2500 0.4541(6) 0.063(3) Uiso 1 2 d S

loop_
_atom_site_aniso_label
_atom_site_aniso_U_11
_atom_site_aniso_U_22
_atom_site_aniso_U_33
_atom_site_aniso_U_23
_atom_site_aniso_U_13
_atom_site_aniso_U_12
Cd1 0.0664(10) 0.0425(9) 0.0593(9) 0.000 0.0243(7) 0.000
Cd2 0.0850(8) 0.0581(7) 0.0411(6) 0.0032(5) 0.0216(5) 0.0116(5)
Cl1 0.131(3) 0.054(2) 0.056(2) 0.0096(17) 0.034(2) 0.029(2)

loop_
_atom_type_symbol
_atom_type_description
_atom_type_scat_dispersion_real
_atom_type_scat_dispersion_imag
_atom_type_scat_source
C C 0.0033 0.0016 'International Tables Vol C Tables 4.2.6.8 and 6.1.1.4'
H H 0.0000 0.0000 'International Tables Vol C Tables 4.2.6.8 and 6.1.1.4'
N N 0.0061 0.0033 'International Tables Vol C Tables 4.2.6.8 and 6.1.1.4'
O O 0.0106 0.0060 'International Tables Vol C Tables 4.2.6.8 and 6.1.1.4'
Cd Cd -0.8075 1.2024 'International Tables Vol C Tables 4.2.6.8 and 6.1.1.4'
Cl Cl 0.1484 0.1585 'International Tables Vol C Tables 4.2.6.8 and 6.1.1.4'

loop_
_geom_angle_atom_site_label_1
_geom_angle_atom_site_label_2
_geom_angle_atom_site_label_3
_geom_angle
_geom_angle_site_symmetry_1
_geom_angle_site_symmetry_3
N12 Cd1 N12 141.8(5) 4_565 .
N12 Cd1 N11 83.9(3) 4_565 .
N12 Cd1 N11 83.9(3) . .
N12 Cd1 N13 84.6(3) 4_565 .
N12 Cd1 N13 84.6(3) . .
N11 Cd1 N13 144.3(5) . .
N12 Cd1 O32 109.0(2) 4_565 .
N12 Cd1 O32 109.0(2) . .
N11 Cd1 O32 104.8(5) . .
N13 Cd1 O32 110.9(4) . .
O22 Cd2 O30 93.9(3) 3_756 .
O22 Cd2 O31 86.3(3) 3_756 .
O30 Cd2 O31 57.4(3) . .
O22 Cd2 O21 55.4(4) 3_756 3_756
O30 Cd2 O21 136.8(3) . 3_756
O31 Cd2 O21 88.1(3) . 3_756
O22 Cd2 Cl1 154.2(3) 3_756 .
O30 Cd2 Cl1 109.0(3) . .
O31 Cd2 Cl1 95.8(2) . .
O21 Cd2 Cl1 98.9(3) 3_756 .
O22 Cd2 Cl1 99.4(3) 3_756 3_757
O30 Cd2 Cl1 95.6(3) . 3_757
O31 Cd2 Cl1 152.9(3) . 3_757
O21 Cd2 Cl1 117.0(3) 3_756 3_757
Cl1 Cd2 Cl1 90.34(12) . 3_757
O22 Cd2 C29 90.7(4) 3_756 .
O30 Cd2 C29 30.0(4) . .
O31 Cd2 C29 27.4(4) . .
O21 Cd2 C29 112.7(4) 3_756 .
Cl1 Cd2 C29 103.0(3) . .
Cl1 Cd2 C29 125.5(3) 3_757 .
O22 Cd2 C20 28.6(4) 3_756 3_756
O30 Cd2 C20 116.6(4) . 3_756
O31 Cd2 C20 85.5(4) . 3_756
O21 Cd2 C20 26.9(3) 3_756 3_756
Cl1 Cd2 C20 125.8(3) . 3_756
Cl1 Cd2 C20 112.0(3) 3_757 3_756
C29 Cd2 C20 102.1(4) . 3_756
Cd2 Cl1 Cd2 89.66(12) . 3_757
C1 C1 C2 106.5(8) 4_565 .
C1 C1 H1 126.7 4_565 .
C2 C1 H1 126.7 . .
N11 C2 C3 123.1(11) . .
N11 C2 C1 108.5(12) . .
C3 C2 C1 128.4(12) . .
C2 C3 C4 131.4(13) . .
C2 C3 C14 112.7(11) . .
C4 C3 C14 115.9(11) . .
N12 C4 C3 123.5(11) . .
N12 C4 C5 106.8(10) . .
C3 C4 C5 129.6(11) . .
C6 C5 C4 106.8(12) . .
C6 C5 H5 126.6 . .
C4 C5 H5 126.6 . .
C5 C6 C7 115.6(13) . .
C5 C6 H6 122.2 . .
C7 C6 H6 122.2 . .
C8 C7 N12 127.9(12) . .
C8 C7 C6 132.4(12) . .
N12 C7 C6 99.8(10) . .
C7 C8 C23 119.6(11) . .
C7 C8 C9 126.2(11) . .
C23 C8 C9 114.3(9) . .
N13 C9 C10 109.8(10) . .
N13 C9 C8 125.6(10) . .
C10 C9 C8 124.6(11) . .
C10 C10 C9 106.1(7) 4_565 .
C10 C10 H10 126.9 4_565 .
C9 C10 H10 126.9 . .
C2 N11 C2 109.6(14) 4_565 .
C2 N11 Cd1 124.8(7) 4_565 .
C2 N11 Cd1 124.8(7) . .
C4 N12 C7 110.8(10) . .
C4 N12 Cd1 121.4(7) . .
C7 N12 Cd1 118.9(7) . .
C9 N13 C9 108.2(12) . 4_565
C9 N13 Cd1 125.9(6) . .
C9 N13 Cd1 125.9(6) 4_565 .
C19 C14 C15 122.0(12) . .
C19 C14 C3 121.2(11) . .
C15 C14 C3 116.7(10) . .
C16 C15 C14 120.9(10) . .
C16 C15 H15 119.5 . .
C14 C15 H15 119.5 . .
C15 C16 C17 117.1(14) . .
C15 C16 C20 117.6(13) . .
C17 C16 C20 125.3(15) . .
C18 C17 C16 123.2(18) . .
C18 C17 H17 118.4 . .
C16 C17 H17 118.4 . .
C17 C18 C19 123.9(18) . .
C17 C18 H18 118.0 . .
C19 C18 H18 118.0 . .
C14 C19 C18 112.1(14) . .
C14 C19 H19 123.9 . .
C18 C19 H19 123.9 . .
O21 C20 O22 120.4(13) . .
O21 C20 C16 119.8(14) . .
O22 C20 C16 119.3(13) . .
O21 C20 Cd2 64.3(8) . 3_756
O22 C20 Cd2 56.3(7) . 3_756
C16 C20 Cd2 168.0(10) . 3_756
C20 O21 Cd2 88.8(9) . 3_756
C20 O22 Cd2 95.1(9) . 3_756
C24 C23 C8 124.2(11) . .
C24 C23 C28 111.7(11) . .
C8 C23 C28 123.9(10) . .
C25 C24 C23 127.4(13) . .
C25 C24 H24 116.3 . .
C23 C24 H24 116.3 . .
C24 C25 C26 118.7(12) . .
C24 C25 C29 123.4(10) . .
C26 C25 C29 117.9(10) . .
C27 C26 C25 120.5(12) . .
C27 C26 H26 119.8 . .
C25 C26 H26 119.8 . .
C26 C27 C28 115.2(12) . .
C26 C27 H27 122.4 . .
C28 C27 H27 122.4 . .
C23 C28 C27 126.5(10) . .
C23 C28 H28 116.8 . .
C27 C28 H28 116.8 . .
O31 C29 O30 124.2(12) . .
O31 C29 C25 118.6(12) . .
O30 C29 C25 116.9(11) . .
O31 C29 Cd2 62.4(7) . .
O30 C29 Cd2 61.9(7) . .
C25 C29 Cd2 176.4(9) . .
C29 O30 Cd2 88.1(8) . .
C29 O31 Cd2 90.1(8) . .

loop_
_geom_bond_atom_site_label_1
_geom_bond_atom_site_label_2
_geom_bond_distance
_geom_bond_site_symmetry_2
Cd1 N12 2.216(10) 4_565
Cd1 N12 2.216(10) .
Cd1 N11 2.203(14) .
Cd1 N13 2.239(11) .
Cd1 O32 2.360(13) .
Cd2 O22 2.259(10) 3_756
Cd2 O30 2.355(10) .
Cd2 O31 2.367(9) .
Cd2 O21 2.436(10) 3_756
Cd2 Cl1 2.527(4) .
Cd2 Cl1 2.533(4) 3_757
Cd2 C29 2.670(14) .
Cd2 C20 2.704(15) 3_756
Cl1 Cd2 2.533(4) 3_757
C1 C1 1.40(3) 4_565
C1 C2 1.419(18) .
C1 H1 0.9500 .
C2 N11 1.348(14) .
C2 C3 1.370(17) .
C3 C4 1.388(16) .
C3 C14 1.602(18) .
C4 N12 1.307(13) .
C4 C5 1.472(17) .
C5 C6 1.215(17) .
C5 H5 0.9500 .
C6 C7 1.438(18) .
C6 H6 0.9500 .
C7 C8 1.335(15) .
C7 N12 1.444(15) .
C8 C23 1.392(15) .
C8 C9 1.446(15) .
C9 N13 1.348(13) .
C9 C10 1.420(16) .
C10 C10 1.39(2) 4_565
C10 H10 0.9500 .
N11 C2 1.348(14) 4_565
N13 C9 1.348(13) 4_565
C14 C19 1.391(15) .
C14 C15 1.392(17) .
C15 C16 1.362(17) .
C15 H15 0.9500 .
C16 C17 1.42(2) .
C16 C20 1.50(2) .
C17 C18 1.21(2) .
C17 H17 0.9500 .
C18 C19 1.507(19) .
C18 H18 0.9500 .
C19 H19 0.9500 .
C20 O21 1.223(16) .
C20 O22 1.298(16) .
C20 Cd2 2.704(15) 3_756
O21 Cd2 2.436(10) 3_756
O22 Cd2 2.259(10) 3_756
C23 C24 1.393(16) .
C23 C28 1.453(17) .
C24 C25 1.348(16) .
C24 H24 0.9500 .
C25 C26 1.483(15) .
C25 C29 1.501(19) .
C26 C27 1.393(17) .
C26 H26 0.9500 .
C27 C28 1.455(17) .
C27 H27 0.9500 .
C28 H28 0.9500 .
C29 O31 1.229(15) .
C29 O30 1.336(16) .

loop_
_platon_squeeze_void_nr
_platon_squeeze_void_average_x
_platon_squeeze_void_average_y
_platon_squeeze_void_average_z
_platon_squeeze_void_volume
_platon_squeeze_void_count_electrons
_platon_squeeze_void_content
1 -0.056 -0.005 0.286 1968 1037 ' '
